data_4101352
loop_
_publ_author_name
'Jones, Gavin D'
'Martin, Jason L'
'McFarland, Chris'
'Allen, Olivia R'
'Hall, Ryan E'
'Haley, Aireal D'
'Brandon, R Jacob'
'Konovalova, Tatyana'
'Desrochers, Patrick J'
'Pulay, Peter'
'Vicic, David A'

_publ_section_title
;
 Ligand redox effects in the synthesis, electronic structure, and
 reactivity of an alkyl-alkyl cross-coupling catalyst.
;
_journal_issue 40
_journal_name_full 'Journal of the American Chemical Society'
_journal_page_first 13175
_journal_page_last 13183
_journal_paper_doi 10.1021/ja063334i
_journal_volume 128
_journal_year 2006
_chemical_formula_sum 'C27 H35 I2 N3 Ni'
_chemical_formula_weight 714.09
_chemical_name_systematic
; 
 ? 
;
_space_group_IT_number 14
_symmetry_cell_setting monoclinic
_symmetry_space_group_name_Hall '-P 2yab'
_symmetry_space_group_name_H-M 'P 1 21/a 1'
_atom_sites_solution_hydrogens geom
_atom_sites_solution_primary direct
_atom_sites_solution_secondary difmap
_audit_creation_method SHELXL-97
_cell_angle_alpha 90.00
_cell_angle_beta 104.194(3)
_cell_angle_gamma 90.00
_cell_formula_units_Z 4
_cell_length_a 12.9214(19)
_cell_length_b 17.031(2)
_cell_length_c 13.687(2)
_cell_measurement_reflns_used 15156
_cell_measurement_temperature 173(2)
_cell_measurement_theta_max 34.5614
_cell_measurement_theta_min 1.9455
_cell_volume 2920.0(7)
_computing_structure_refinement 'SHELXL-97 (Sheldrick, 1997)'
_computing_structure_solution 'SHELXS-97 (Sheldrick, 1990)'
_diffrn_ambient_temperature 173(2)
_diffrn_measured_fraction_theta_full 0.995
_diffrn_measured_fraction_theta_max 0.995
_diffrn_radiation_monochromator graphite
_diffrn_radiation_source 'fine-focus sealed tube'
_diffrn_radiation_type MoK\a
_diffrn_radiation_wavelength 0.71070
_diffrn_reflns_av_R_equivalents 0.0280
_diffrn_reflns_av_sigmaI/netI 0.0326
_diffrn_reflns_limit_h_max 16
_diffrn_reflns_limit_h_min -16
_diffrn_reflns_limit_k_max 12
_diffrn_reflns_limit_k_min -22
_diffrn_reflns_limit_l_max 18
_diffrn_reflns_limit_l_min -16
_diffrn_reflns_number 19684
_diffrn_reflns_theta_full 28.00
_diffrn_reflns_theta_max 28.00
_diffrn_reflns_theta_min 2.28
_exptl_absorpt_coefficient_mu 2.797
_exptl_absorpt_correction_T_max 1.0000
_exptl_absorpt_correction_T_min 0.6046
_exptl_absorpt_correction_type multi-scan
_exptl_crystal_colour red
_exptl_crystal_density_diffrn 1.624
_exptl_crystal_density_method 'not measured'
_exptl_crystal_description prism
_exptl_crystal_F_000 1408
_exptl_crystal_size_max 0.40
_exptl_crystal_size_mid 0.30
_exptl_crystal_size_min 0.10
_refine_diff_density_max 1.537
_refine_diff_density_min -1.135
_refine_diff_density_rms 0.104
_refine_ls_extinction_method none
_refine_ls_goodness_of_fit_ref 1.076
_refine_ls_hydrogen_treatment constr
_refine_ls_matrix_type full
_refine_ls_number_parameters 308
_refine_ls_number_reflns 7005
_refine_ls_number_restraints 0
_refine_ls_restrained_S_all 1.076
_refine_ls_R_factor_all 0.0368
_refine_ls_R_factor_gt 0.0319
_refine_ls_shift/su_max 0.002
_refine_ls_shift/su_mean 0.000
_refine_ls_structure_factor_coef Fsqd
_refine_ls_weighting_details 'calc w=1/[\s^2^(Fo^2^)+(0.0418P)^2^+1.7681P] where P=(Fo^2^+2Fc^2^)/3'
_refine_ls_weighting_scheme calc
_refine_ls_wR_factor_gt 0.0811
_refine_ls_wR_factor_ref 0.0849
_reflns_number_gt 6280
_reflns_number_total 7005
_reflns_threshold_expression >2sigma(I)
_cod_data_source_file ja063334isi20060512_052643.cif
_cod_data_source_block shelxl
_cod_depositor_comments
;
The following automatic conversions were performed:
'_exptl_absorpt_correction_type' value 'Multi-scan' changed to
'multi-scan' according to
'/home/saulius/struct/CIF-dictionaries/cif_core.dic' dictionary named
'cif_core.dic' version 2.4.1 from 2010-06-29.

Automatic conversion script
Id: cif_fix_enum 1527 2010-12-29 10:47:43Z saulius 
;
_cod_original_sg_symbol_H-M P21/a
_cod_database_code 4101352

loop_
_symmetry_equiv_pos_as_xyz
'x, y, z'
'-x+1/2, y+1/2, -z'
'-x, -y, -z'
'x-1/2, -y-1/2, z'

loop_
_atom_site_label
_atom_site_type_symbol
_atom_site_fract_x
_atom_site_fract_y
_atom_site_fract_z
_atom_site_U_iso_or_equiv
_atom_site_adp_type
_atom_site_occupancy
_atom_site_symmetry_multiplicity
_atom_site_calc_flag
_atom_site_refinement_flags
I1 I 0.009369(16) 0.593592(12) 0.213676(14) 0.02966(7) Uani 1 1 d .
I2 I 0.271634(15) 0.426917(14) 0.291892(16) 0.03585(7) Uani 1 1 d .
Ni1 Ni 0.07991(3) 0.46464(2) 0.30902(2) 0.01814(8) Uani 1 1 d .
N1 N 0.00136(17) 0.38506(14) 0.20214(15) 0.0201(5) Uani 1 1 d .
N2 N 0.05142(16) 0.37792(13) 0.39502(15) 0.0168(4) Uani 1 1 d .
N3 N 0.13505(17) 0.51215(14) 0.45342(16) 0.0199(4) Uani 1 1 d .
C1 C -0.0196(2) 0.39308(19) 0.1025(2) 0.0256(6) Uani 1 1 d .
H1A H 0.0069 0.4380 0.0755 0.031 Uiso 1 1 calc R
C2 C -0.0788(2) 0.33847(19) 0.0365(2) 0.0267(6) Uani 1 1 d .
H2A H -0.0912 0.3465 -0.0341 0.032 Uiso 1 1 calc R
C3 C -0.1198(2) 0.27262(18) 0.07253(19) 0.0230(6) Uani 1 1 d .
C4 C -0.0949(2) 0.26289(16) 0.17775(18) 0.0205(5) Uani 1 1 d .
H4A H -0.1195 0.2179 0.2064 0.025 Uiso 1 1 calc R
C5 C -0.03398(19) 0.31943(16) 0.23994(18) 0.0178(5) Uani 1 1 d .
C6 C -0.00157(19) 0.31400(15) 0.35213(18) 0.0165(5) Uani 1 1 d .
C7 C -0.0186(2) 0.25084(16) 0.41012(18) 0.0192(5) Uani 1 1 d .
H7A H -0.0576 0.2064 0.3789 0.023 Uiso 1 1 calc R
C8 C 0.0219(2) 0.25276(16) 0.51520(18) 0.0183(5) Uani 1 1 d .
C9 C 0.0771(2) 0.32031(16) 0.55711(18) 0.0190(5) Uani 1 1 d .
H9A H 0.1060 0.3236 0.6278 0.023 Uiso 1 1 calc R
C10 C 0.08950(19) 0.38259(15) 0.49511(18) 0.0165(5) Uani 1 1 d .
C11 C 0.14269(19) 0.45860(15) 0.52834(18) 0.0174(5) Uani 1 1 d .
C12 C 0.1993(2) 0.47452(16) 0.62645(19) 0.0191(5) Uani 1 1 d .
H12A H 0.2032 0.4361 0.6776 0.023 Uiso 1 1 calc R
C13 C 0.2506(2) 0.54680(17) 0.6502(2) 0.0206(5) Uani 1 1 d .
C14 C 0.2366(2) 0.60196(17) 0.5733(2) 0.0261(6) Uani 1 1 d .
H14A H 0.2660 0.6531 0.5869 0.031 Uiso 1 1 calc R
C15 C 0.1797(2) 0.58228(17) 0.4770(2) 0.0248(6) Uani 1 1 d .
H15A H 0.1723 0.6206 0.4253 0.030 Uiso 1 1 calc R
C16 C -0.1906(2) 0.2131(2) 0.0035(2) 0.0306(7) Uani 1 1 d .
C17 C -0.3010(3) 0.2151(3) 0.0248(3) 0.0506(10) Uani 1 1 d .
H17A H -0.3335 0.2667 0.0064 0.076 Uiso 1 1 calc R
H17B H -0.2944 0.2055 0.0967 0.076 Uiso 1 1 calc R
H17C H -0.3460 0.1744 -0.0150 0.076 Uiso 1 1 calc R
C18 C -0.1443(4) 0.1301(2) 0.0264(3) 0.0497(10) Uani 1 1 d .
H18A H -0.1369 0.1181 0.0978 0.075 Uiso 1 1 calc R
H18B H -0.0742 0.1275 0.0111 0.075 Uiso 1 1 calc R
H18C H -0.1924 0.0919 -0.0152 0.075 Uiso 1 1 calc R
C19 C -0.1993(3) 0.2303(3) -0.1076(2) 0.0534(11) Uani 1 1 d .
H19A H -0.2325 0.2818 -0.1248 0.080 Uiso 1 1 calc R
H19B H -0.2433 0.1899 -0.1491 0.080 Uiso 1 1 calc R
H19C H -0.1279 0.2302 -0.1203 0.080 Uiso 1 1 calc R
C20 C 0.0013(2) 0.18460(16) 0.5805(2) 0.0224(5) Uani 1 1 d .
C21 C 0.0187(3) 0.10526(18) 0.5335(2) 0.0306(6) Uani 1 1 d .
H21A H 0.0928 0.1015 0.5284 0.046 Uiso 1 1 calc R
H21B H -0.0294 0.1011 0.4661 0.046 Uiso 1 1 calc R
H21C H 0.0036 0.0626 0.5760 0.046 Uiso 1 1 calc R
C22 C -0.1154(3) 0.1907(2) 0.5874(3) 0.0384(8) Uani 1 1 d .
H22A H -0.1626 0.1910 0.5194 0.058 Uiso 1 1 calc R
H22B H -0.1253 0.2393 0.6223 0.058 Uiso 1 1 calc R
H22C H -0.1328 0.1456 0.6250 0.058 Uiso 1 1 calc R
C23 C 0.0756(3) 0.1877(2) 0.6870(2) 0.0425(9) Uani 1 1 d .
H23A H 0.1501 0.1864 0.6825 0.064 Uiso 1 1 calc R
H23B H 0.0615 0.1425 0.7261 0.064 Uiso 1 1 calc R
H23C H 0.0626 0.2364 0.7204 0.064 Uiso 1 1 calc R
C24 C 0.3231(2) 0.56209(18) 0.7549(2) 0.0241(6) Uani 1 1 d .
C25 C 0.4189(3) 0.5054(3) 0.7692(3) 0.0524(11) Uani 1 1 d .
H25A H 0.4567 0.5148 0.7164 0.079 Uiso 1 1 calc R
H25B H 0.3933 0.4511 0.7651 0.079 Uiso 1 1 calc R
H25C H 0.4677 0.5144 0.8354 0.079 Uiso 1 1 calc R
C26 C 0.3647(3) 0.6461(2) 0.7668(2) 0.0453(9) Uani 1 1 d .
H26A H 0.3043 0.6827 0.7517 0.068 Uiso 1 1 calc R
H26B H 0.4101 0.6554 0.7201 0.068 Uiso 1 1 calc R
H26C H 0.4063 0.6543 0.8361 0.068 Uiso 1 1 calc R
C27 C 0.2651(2) 0.5462(2) 0.8375(2) 0.0308(7) Uani 1 1 d .
H27A H 0.2093 0.5858 0.8342 0.046 Uiso 1 1 calc R
H27B H 0.3161 0.5487 0.9035 0.046 Uiso 1 1 calc R
H27C H 0.2326 0.4939 0.8278 0.046 Uiso 1 1 calc R

loop_
_atom_site_aniso_label
_atom_site_aniso_U_11
_atom_site_aniso_U_22
_atom_site_aniso_U_33
_atom_site_aniso_U_23
_atom_site_aniso_U_13
_atom_site_aniso_U_12
I1 0.04058(13) 0.02496(12) 0.02424(10) 0.00843(7) 0.00952(8) 0.00519(8)
I2 0.02295(11) 0.04721(15) 0.03661(12) -0.00716(9) 0.00576(8) 0.00687(8)
Ni1 0.02034(17) 0.01730(18) 0.01625(15) 0.00257(12) 0.00350(13) -0.00230(12)
N1 0.0220(11) 0.0216(12) 0.0156(10) 0.0017(9) 0.0027(8) -0.0003(9)
N2 0.0182(10) 0.0165(11) 0.0155(9) 0.0013(8) 0.0038(8) -0.0014(8)
N3 0.0221(11) 0.0185(12) 0.0189(10) 0.0007(9) 0.0044(8) -0.0025(9)
C1 0.0268(14) 0.0305(16) 0.0203(13) 0.0037(11) 0.0077(11) -0.0048(11)
C2 0.0313(15) 0.0333(17) 0.0144(11) 0.0012(11) 0.0035(10) -0.0037(12)
C3 0.0218(13) 0.0275(15) 0.0182(12) -0.0037(11) 0.0018(10) 0.0019(11)
C4 0.0231(13) 0.0201(14) 0.0165(11) 0.0005(10) 0.0013(10) -0.0020(10)
C5 0.0171(11) 0.0181(13) 0.0169(11) 0.0001(10) 0.0019(9) 0.0015(9)
C6 0.0187(12) 0.0136(12) 0.0163(11) -0.0003(9) 0.0025(9) -0.0005(9)
C7 0.0230(13) 0.0167(13) 0.0168(11) -0.0010(9) 0.0026(10) -0.0040(10)
C8 0.0184(12) 0.0184(13) 0.0172(11) 0.0010(9) 0.0027(9) -0.0012(10)
C9 0.0227(13) 0.0184(13) 0.0148(11) -0.0006(10) 0.0028(9) -0.0032(10)
C10 0.0168(11) 0.0156(12) 0.0169(11) -0.0029(9) 0.0037(9) -0.0019(9)
C11 0.0190(12) 0.0149(13) 0.0188(11) -0.0018(9) 0.0057(9) -0.0012(9)
C12 0.0211(12) 0.0178(13) 0.0185(11) 0.0003(10) 0.0048(10) -0.0021(10)
C13 0.0183(12) 0.0212(14) 0.0240(12) -0.0076(11) 0.0086(10) -0.0033(10)
C14 0.0308(15) 0.0187(14) 0.0294(14) -0.0041(11) 0.0087(12) -0.0096(11)
C15 0.0306(15) 0.0186(14) 0.0244(13) 0.0025(11) 0.0051(11) -0.0065(11)
C16 0.0347(16) 0.0354(18) 0.0182(12) -0.0068(12) -0.0004(11) -0.0070(13)
C17 0.0357(19) 0.064(3) 0.046(2) -0.0186(19) -0.0023(16) -0.0136(18)
C18 0.072(3) 0.037(2) 0.0347(18) -0.0155(16) 0.0018(17) -0.0029(18)
C19 0.073(3) 0.065(3) 0.0157(14) -0.0074(16) -0.0028(15) -0.024(2)
C20 0.0308(14) 0.0157(13) 0.0198(12) 0.0016(10) 0.0045(10) -0.0069(10)
C21 0.0445(18) 0.0175(15) 0.0290(14) 0.0025(12) 0.0076(13) -0.0001(12)
C22 0.0441(19) 0.0289(18) 0.0491(19) 0.0128(15) 0.0244(16) 0.0015(14)
C23 0.071(2) 0.0273(17) 0.0210(14) 0.0069(12) -0.0043(15) -0.0134(16)
C24 0.0232(13) 0.0244(15) 0.0261(13) -0.0108(11) 0.0085(11) -0.0088(11)
C25 0.0255(17) 0.071(3) 0.053(2) -0.034(2) -0.0054(15) 0.0078(17)
C26 0.063(2) 0.040(2) 0.0298(16) -0.0102(15) 0.0054(16) -0.0324(18)
C27 0.0279(15) 0.0407(19) 0.0213(13) 0.0015(13) 0.0015(11) -0.0064(13)

loop_
_atom_type_symbol
_atom_type_description
_atom_type_scat_dispersion_real
_atom_type_scat_dispersion_imag
_atom_type_scat_source
C C 0.0033 0.0016 'International Tables Vol C Tables 4.2.6.8 and 6.1.1.4'
H H 0.0000 0.0000 'International Tables Vol C Tables 4.2.6.8 and 6.1.1.4'
I I -0.4742 1.8119 'International Tables Vol C Tables 4.2.6.8 and 6.1.1.4'
N N 0.0061 0.0033 'International Tables Vol C Tables 4.2.6.8 and 6.1.1.4'
Ni Ni 0.3393 1.1124 'International Tables Vol C Tables 4.2.6.8 and 6.1.1.4'

loop_
_geom_angle_atom_site_label_1
_geom_angle_atom_site_label_2
_geom_angle_atom_site_label_3
_geom_angle
N2 Ni1 N1 78.52(9)
N2 Ni1 N3 78.27(9)
N1 Ni1 N3 156.32(9)
N2 Ni1 I1 146.59(6)
N1 Ni1 I1 98.48(6)
N3 Ni1 I1 98.25(6)
N2 Ni1 I2 100.83(6)
N1 Ni1 I2 94.97(6)
N3 Ni1 I2 93.95(6)
I1 Ni1 I2 112.576(14)
C1 N1 C5 118.2(2)
C1 N1 Ni1 126.8(2)
C5 N1 Ni1 115.01(16)
C10 N2 C6 121.0(2)
C10 N2 Ni1 119.26(18)
C6 N2 Ni1 119.64(16)
C15 N3 C11 118.2(2)
C15 N3 Ni1 127.06(19)
C11 N3 Ni1 113.49(17)
N1 C1 C2 122.6(3)
N1 C1 H1A 118.7
C2 C1 H1A 118.7
C3 C2 C1 120.7(2)
C3 C2 H2A 119.7
C1 C2 H2A 119.7
C2 C3 C4 116.7(2)
C2 C3 C16 122.8(2)
C4 C3 C16 120.5(3)
C5 C4 C3 119.8(3)
C5 C4 H4A 120.1
C3 C4 H4A 120.1
N1 C5 C4 121.9(2)
N1 C5 C6 114.1(2)
C4 C5 C6 124.0(2)
N2 C6 C7 121.0(2)
N2 C6 C5 112.6(2)
C7 C6 C5 126.4(2)
C6 C7 C8 119.8(2)
C6 C7 H7A 120.1
C8 C7 H7A 120.1
C9 C8 C7 117.6(2)
C9 C8 C20 121.9(2)
C7 C8 C20 120.4(2)
C10 C9 C8 120.0(2)
C10 C9 H9A 120.0
C8 C9 H9A 120.0
N2 C10 C9 120.6(2)
N2 C10 C11 113.1(2)
C9 C10 C11 126.3(2)
N3 C11 C12 121.5(2)
N3 C11 C10 114.3(2)
C12 C11 C10 124.1(2)
C11 C12 C13 120.3(2)
C11 C12 H12A 119.9
C13 C12 H12A 119.9
C14 C13 C12 116.9(2)
C14 C13 C24 122.0(2)
C12 C13 C24 120.9(2)
C15 C14 C13 119.9(3)
C15 C14 H14A 120.1
C13 C14 H14A 120.1
N3 C15 C14 123.0(3)
N3 C15 H15A 118.5
C14 C15 H15A 118.5
C17 C16 C19 110.0(3)
C17 C16 C3 108.3(3)
C19 C16 C3 112.1(3)
C17 C16 C18 108.5(3)
C19 C16 C18 108.1(3)
C3 C16 C18 109.9(2)
C16 C17 H17A 109.5
C16 C17 H17B 109.5
H17A C17 H17B 109.5
C16 C17 H17C 109.5
H17A C17 H17C 109.5
H17B C17 H17C 109.5
C16 C18 H18A 109.5
C16 C18 H18B 109.5
H18A C18 H18B 109.5
C16 C18 H18C 109.5
H18A C18 H18C 109.5
H18B C18 H18C 109.5
C16 C19 H19A 109.5
C16 C19 H19B 109.5
H19A C19 H19B 109.5
C16 C19 H19C 109.5
H19A C19 H19C 109.5
H19B C19 H19C 109.5
C8 C20 C21 111.1(2)
C8 C20 C23 111.7(2)
C21 C20 C23 107.8(2)
C8 C20 C22 107.4(2)
C21 C20 C22 109.3(2)
C23 C20 C22 109.5(3)
C20 C21 H21A 109.5
C20 C21 H21B 109.5
H21A C21 H21B 109.5
C20 C21 H21C 109.5
H21A C21 H21C 109.5
H21B C21 H21C 109.5
C20 C22 H22A 109.5
C20 C22 H22B 109.5
H22A C22 H22B 109.5
C20 C22 H22C 109.5
H22A C22 H22C 109.5
H22B C22 H22C 109.5
C20 C23 H23A 109.5
C20 C23 H23B 109.5
H23A C23 H23B 109.5
C20 C23 H23C 109.5
H23A C23 H23C 109.5
H23B C23 H23C 109.5
C26 C24 C27 108.2(3)
C26 C24 C13 112.3(3)
C27 C24 C13 111.3(2)
C26 C24 C25 108.9(3)
C27 C24 C25 108.6(3)
C13 C24 C25 107.5(2)
C24 C25 H25A 109.5
C24 C25 H25B 109.5
H25A C25 H25B 109.5
C24 C25 H25C 109.5
H25A C25 H25C 109.5
H25B C25 H25C 109.5
C24 C26 H26A 109.5
C24 C26 H26B 109.5
H26A C26 H26B 109.5
C24 C26 H26C 109.5
H26A C26 H26C 109.5
H26B C26 H26C 109.5
C24 C27 H27A 109.5
C24 C27 H27B 109.5
H27A C27 H27B 109.5
C24 C27 H27C 109.5
H27A C27 H27C 109.5
H27B C27 H27C 109.5

loop_
_geom_bond_atom_site_label_1
_geom_bond_atom_site_label_2
_geom_bond_distance
I1 Ni1 2.6027(5)
I2 Ni1 2.6248(5)
Ni1 N2 1.979(2)
Ni1 N1 2.069(2)
Ni1 N3 2.092(2)
N1 C1 1.330(3)
N1 C5 1.357(3)
N2 C10 1.340(3)
N2 C6 1.342(3)
N3 C15 1.331(3)
N3 C11 1.358(3)
C1 C2 1.388(4)
C1 H1A 0.9500
C2 C3 1.381(4)
C2 H2A 0.9500
C3 C4 1.406(3)
C3 C16 1.528(4)
C4 C5 1.394(4)
C4 H4A 0.9500
C5 C6 1.492(3)
C6 C7 1.386(3)
C7 C8 1.405(3)
C7 H7A 0.9500
C8 C9 1.400(4)
C8 C20 1.528(4)
C9 C10 1.392(4)
C9 H9A 0.9500
C10 C11 1.484(4)
C11 C12 1.389(3)
C12 C13 1.398(4)
C12 H12A 0.9500
C13 C14 1.389(4)
C13 C24 1.530(4)
C14 C15 1.384(4)
C14 H14A 0.9500
C15 H15A 0.9500
C16 C17 1.525(5)
C16 C19 1.525(4)
C16 C18 1.536(5)
C17 H17A 0.9800
C17 H17B 0.9800
C17 H17C 0.9800
C18 H18A 0.9800
C18 H18B 0.9800
C18 H18C 0.9800
C19 H19A 0.9800
C19 H19B 0.9800
C19 H19C 0.9800
C20 C21 1.536(4)
C20 C23 1.537(4)
C20 C22 1.538(4)
C21 H21A 0.9800
C21 H21B 0.9800
C21 H21C 0.9800
C22 H22A 0.9800
C22 H22B 0.9800
C22 H22C 0.9800
C23 H23A 0.9800
C23 H23B 0.9800
C23 H23C 0.9800
C24 C26 1.523(4)
C24 C27 1.527(4)
C24 C25 1.544(5)
C25 H25A 0.9800
C25 H25B 0.9800
C25 H25C 0.9800
C26 H26A 0.9800
C26 H26B 0.9800
C26 H26C 0.9800
C27 H27A 0.9800
C27 H27B 0.9800
C27 H27C 0.9800
